data_7202411
loop_
_publ_author_name
'Aaker\"oy, Christer B.'
'Desper, John'
'Fasulo, Meg'
'Hussain, Izhar'
'Levin, Brock'
'Schultheiss, Nate'

_publ_section_title
;
 Ten years of co-crystal synthesis; the good, the bad, and the ugly
;
_journal_issue 12
_journal_name_full CrystEngComm
_journal_page_first 1816
_journal_paper_doi 10.1039/b811809d
_journal_volume 10
_journal_year 2008
_chemical_formula_moiety
;
(C8 H7 N3) (C6 F4 I2)
;
_chemical_formula_sum 'C14 H7 F4 I2 N3'
_chemical_formula_weight 547.03
_chemical_name_systematic
;
4-(pyrazol-3-yl)pyridine, 1,4-diiodotetrafluorobenzene
;
_space_group_IT_number 14
_symmetry_cell_setting monoclinic
_symmetry_space_group_name_Hall '-P 2ybc'
_symmetry_space_group_name_H-M 'P 1 21/c 1'
_atom_sites_solution_hydrogens geom
_atom_sites_solution_primary direct
_atom_sites_solution_secondary difmap
_audit_creation_method SHELXL-97
_cell_angle_alpha 90.00
_cell_angle_beta 100.535(5)
_cell_angle_gamma 90.00
_cell_formula_units_Z 4
_cell_length_a 7.1917(5)
_cell_length_b 24.644(2)
_cell_length_c 8.7269(7)
_cell_measurement_reflns_used 3135
_cell_measurement_temperature 173(2)
_cell_measurement_theta_max 28.20
_cell_measurement_theta_min 2.50
_cell_volume 1520.6(2)
_computing_cell_refinement 'Bruker XSCANS'
_computing_data_collection 'Bruker XSCANS'
_computing_data_reduction 'Bruker SHELXTL'
_computing_molecular_graphics 'Bruker SHELXTL'
_computing_publication_material 'Bruker SHELXTL'
_computing_structure_refinement 'SHELXL-97 (Sheldrick, 1997)'
_computing_structure_solution 'SHELXS-97 (Sheldrick, 1990)'
_diffrn_ambient_temperature 173(2)
_diffrn_measured_fraction_theta_full 0.999
_diffrn_measured_fraction_theta_max 0.927
_diffrn_measurement_device_type 'CCD area detector'
_diffrn_measurement_method 'phi and omega scans'
_diffrn_radiation_monochromator graphite
_diffrn_radiation_source 'fine-focus sealed tube'
_diffrn_radiation_type MoK\a
_diffrn_radiation_wavelength 0.71073
_diffrn_reflns_av_R_equivalents 0.1174
_diffrn_reflns_av_sigmaI/netI 0.0800
_diffrn_reflns_limit_h_max 9
_diffrn_reflns_limit_h_min -8
_diffrn_reflns_limit_k_max 31
_diffrn_reflns_limit_k_min -32
_diffrn_reflns_limit_l_max 11
_diffrn_reflns_limit_l_min -10
_diffrn_reflns_number 10619
_diffrn_reflns_theta_full 25.00
_diffrn_reflns_theta_max 28.27
_diffrn_reflns_theta_min 1.65
_exptl_absorpt_coefficient_mu 4.180
_exptl_absorpt_correction_T_max 1.000
_exptl_absorpt_correction_T_min 0.694
_exptl_absorpt_correction_type multi-scan
_exptl_absorpt_process_details SADABS
_exptl_crystal_colour colorless
_exptl_crystal_density_diffrn 2.389
_exptl_crystal_density_method 'not measured'
_exptl_crystal_description prism
_exptl_crystal_F_000 1016
_exptl_crystal_size_max 0.30
_exptl_crystal_size_mid 0.25
_exptl_crystal_size_min 0.20
_refine_diff_density_max 2.207
_refine_diff_density_min -1.208
_refine_diff_density_rms 0.350
_refine_ls_extinction_coef 0.0149(11)
_refine_ls_extinction_expression Fc^*^=kFc[1+0.001xFc^2^\l^3^/sin(2\q)]^-1/4^
_refine_ls_extinction_method SHELXL
_refine_ls_goodness_of_fit_ref 1.070
_refine_ls_hydrogen_treatment constr
_refine_ls_matrix_type full
_refine_ls_number_parameters 209
_refine_ls_number_reflns 3501
_refine_ls_number_restraints 0
_refine_ls_restrained_S_all 1.070
_refine_ls_R_factor_all 0.0623
_refine_ls_R_factor_gt 0.0558
_refine_ls_shift/su_max 0.001
_refine_ls_shift/su_mean 0.000
_refine_ls_structure_factor_coef Fsqd
_refine_ls_weighting_details 'calc w=1/[\s^2^(Fo^2^)+(0.0900P)^2^+0.0000P] where P=(Fo^2^+2Fc^2^)/3'
_refine_ls_weighting_scheme calc
_refine_ls_wR_factor_gt 0.1353
_refine_ls_wR_factor_ref 0.1415
_reflns_number_gt 3003
_reflns_number_total 3501
_reflns_threshold_expression >2sigma(I)
_cod_data_source_file b811809d.txt
_cod_data_source_block A3
_cod_depositor_comments
;
The following automatic conversions were performed:
'_symmetry_cell_setting' value 'Monoclinic' changed to 'monoclinic'
according to '/home/saulius/struct/CIF-dictionaries/cif_core.dic'
dictionary named 'cif_core.dic' version 2.4.1 from 2010-06-29.

Automatic conversion script
Id: cif_fix_enum 1527 2010-12-29 10:47:43Z saulius 
;
_cod_original_sg_symbol_H-M P2(1)/c
_cod_database_code 7202411

loop_
_symmetry_equiv_pos_as_xyz
'x, y, z'
'-x, y+1/2, -z+1/2'
'-x, -y, -z'
'x, -y-1/2, z-1/2'

loop_
_atom_site_label
_atom_site_type_symbol
_atom_site_fract_x
_atom_site_fract_y
_atom_site_fract_z
_atom_site_U_iso_or_equiv
_atom_site_adp_type
_atom_site_occupancy
_atom_site_symmetry_multiplicity
_atom_site_calc_flag
_atom_site_refinement_flags
_atom_site_disorder_assembly
_atom_site_disorder_group
I1 I 0.37754(5) 0.138143(13) 0.48148(4) 0.02150(18) Uani 1 1 d . . .
I2 I 0.77326(6) 0.025027(18) 0.12028(4) 0.03516(19) Uani 1 1 d . . .
N11 N 0.4149(7) 0.2807(2) 0.4144(5) 0.0260(10) Uani 1 1 d . . .
H11 H 0.5010 0.2665 0.3667 0.031 Uiso 1 1 calc R . .
N12 N 0.2931(7) 0.25160(18) 0.4790(5) 0.0240(9) Uani 1 1 d . . .
C13 C 0.1873(8) 0.2880(2) 0.5386(5) 0.0208(10) Uani 1 1 d . . .
C14 C 0.2430(9) 0.3407(2) 0.5092(7) 0.0304(12) Uani 1 1 d . . .
H14 H 0.1905 0.3738 0.5372 0.036 Uiso 1 1 calc R . .
C15 C 0.3907(9) 0.3341(2) 0.4306(7) 0.0302(12) Uani 1 1 d . . .
H15 H 0.4622 0.3622 0.3946 0.036 Uiso 1 1 calc R . .
N21 N -0.2812(7) 0.2461(2) 0.7555(5) 0.0285(10) Uani 1 1 d . . .
C22 C -0.1675(9) 0.2078(3) 0.7126(7) 0.0305(12) Uani 1 1 d . . .
H22 H -0.1947 0.1709 0.7306 0.037 Uiso 1 1 calc R . .
C23 C -0.0137(8) 0.2192(2) 0.6441(6) 0.0250(11) Uani 1 1 d . . .
H23 H 0.0627 0.1905 0.6173 0.030 Uiso 1 1 calc R . .
C24 C 0.0292(7) 0.2727(2) 0.6143(5) 0.0211(10) Uani 1 1 d . . .
C25 C -0.0877(9) 0.3118(2) 0.6598(7) 0.0335(13) Uani 1 1 d . . .
H25 H -0.0632 0.3491 0.6445 0.040 Uiso 1 1 calc R . .
C26 C -0.2389(9) 0.2971(3) 0.7268(7) 0.0338(13) Uani 1 1 d . . .
H26 H -0.3178 0.3251 0.7542 0.041 Uiso 1 1 calc R . .
C31 C 0.4510(7) 0.0560(2) 0.4920(6) 0.0193(9) Uani 1 1 d . . .
C32 C 0.3979(7) 0.0214(2) 0.3671(6) 0.0210(10) Uani 1 1 d . . .
F32 F 0.2978(5) 0.04052(14) 0.2333(3) 0.0287(7) Uani 1 1 d . . .
C36 C 0.5537(7) 0.0325(2) 0.6264(6) 0.0201(10) Uani 1 1 d . . .
F36 F 0.6122(5) 0.06345(14) 0.7530(4) 0.0311(7) Uani 1 1 d . . .
C41 C 0.9077(8) 0.0105(2) 0.3468(6) 0.0255(11) Uani 1 1 d . . .
C42 C 0.9269(7) 0.0500(2) 0.4592(6) 0.0228(10) Uani 1 1 d . . .
F42 F 0.8567(5) 0.09975(13) 0.4254(4) 0.0333(8) Uani 1 1 d . . .
C46 C 0.9824(8) -0.0400(2) 0.3898(6) 0.0249(11) Uani 1 1 d . . .
F46 F 0.9708(6) -0.07998(14) 0.2859(4) 0.0365(8) Uani 1 1 d . . .

loop_
_atom_site_aniso_label
_atom_site_aniso_U_11
_atom_site_aniso_U_22
_atom_site_aniso_U_33
_atom_site_aniso_U_23
_atom_site_aniso_U_13
_atom_site_aniso_U_12
I1 0.0198(2) 0.0195(2) 0.0260(2) 0.00106(11) 0.00640(15) 0.00221(11)
I2 0.0284(3) 0.0503(3) 0.0248(2) 0.00572(15) -0.00041(17) -0.00365(16)
N11 0.020(2) 0.031(3) 0.030(2) -0.0032(18) 0.0137(19) 0.0008(18)
N12 0.019(2) 0.026(2) 0.028(2) 0.0056(18) 0.0066(18) 0.0034(18)
C13 0.021(2) 0.022(3) 0.018(2) -0.0011(18) 0.0011(19) -0.0013(19)
C14 0.034(3) 0.024(3) 0.035(3) 0.001(2) 0.013(3) 0.003(2)
C15 0.030(3) 0.031(3) 0.032(3) 0.001(2) 0.011(2) -0.007(2)
N21 0.022(2) 0.038(3) 0.027(2) -0.0049(19) 0.0083(19) 0.000(2)
C22 0.029(3) 0.028(3) 0.036(3) -0.002(2) 0.009(2) -0.007(2)
C23 0.022(3) 0.022(3) 0.032(3) -0.001(2) 0.006(2) 0.004(2)
C24 0.016(2) 0.030(3) 0.016(2) -0.0032(19) 0.0009(18) -0.001(2)
C25 0.037(3) 0.022(3) 0.044(3) -0.003(2) 0.015(3) 0.000(2)
C26 0.031(3) 0.035(3) 0.038(3) -0.006(2) 0.013(3) 0.005(3)
C31 0.018(2) 0.016(2) 0.024(2) 0.0017(18) 0.0053(19) 0.0010(18)
C32 0.016(2) 0.027(3) 0.020(2) 0.0044(19) 0.0025(19) -0.0001(19)
F32 0.0273(17) 0.0313(18) 0.0252(15) 0.0018(12) -0.0016(13) 0.0065(14)
C36 0.017(2) 0.019(2) 0.025(2) -0.0018(18) 0.0047(19) -0.0030(18)
F36 0.039(2) 0.0278(18) 0.0239(15) -0.0048(13) -0.0022(14) 0.0023(14)
C41 0.022(3) 0.034(3) 0.020(2) 0.003(2) 0.004(2) -0.002(2)
C42 0.016(2) 0.023(3) 0.030(2) 0.004(2) 0.005(2) -0.0029(19)
F42 0.0329(18) 0.0235(17) 0.0443(19) 0.0064(14) 0.0090(15) 0.0045(14)
C46 0.025(3) 0.024(3) 0.025(2) -0.006(2) 0.004(2) -0.002(2)
F46 0.041(2) 0.0319(19) 0.0367(18) -0.0121(15) 0.0077(16) -0.0022(15)

loop_
_atom_type_symbol
_atom_type_description
_atom_type_scat_dispersion_real
_atom_type_scat_dispersion_imag
_atom_type_scat_source
C C 0.0033 0.0016 'International Tables Vol C Tables 4.2.6.8 and 6.1.1.4'
H H 0.0000 0.0000 'International Tables Vol C Tables 4.2.6.8 and 6.1.1.4'
N N 0.0061 0.0033 'International Tables Vol C Tables 4.2.6.8 and 6.1.1.4'
F F 0.0171 0.0103 'International Tables Vol C Tables 4.2.6.8 and 6.1.1.4'
I I -0.4742 1.8119 'International Tables Vol C Tables 4.2.6.8 and 6.1.1.4'

loop_
_geom_angle_atom_site_label_1
_geom_angle_atom_site_label_2
_geom_angle_atom_site_label_3
_geom_angle
_geom_angle_site_symmetry_1
_geom_angle_site_symmetry_3
_geom_angle_publ_flag
N12 N11 C15 112.1(4) . . ?
N12 N11 H11 124.0 . . ?
C15 N11 H11 124.0 . . ?
N11 N12 C13 105.5(4) . . ?
N12 C13 C14 110.4(4) . . ?
N12 C13 C24 123.0(5) . . ?
C14 C13 C24 126.5(5) . . ?
C15 C14 C13 104.8(5) . . ?
C15 C14 H14 127.6 . . ?
C13 C14 H14 127.6 . . ?
N11 C15 C14 107.3(5) . . ?
N11 C15 H15 126.4 . . ?
C14 C15 H15 126.4 . . ?
C26 N21 C22 116.1(5) . . ?
N21 C22 C23 123.7(6) . . ?
N21 C22 H22 118.2 . . ?
C23 C22 H22 118.2 . . ?
C22 C23 C24 119.8(5) . . ?
C22 C23 H23 120.1 . . ?
C24 C23 H23 120.1 . . ?
C25 C24 C23 116.1(5) . . ?
C25 C24 C13 120.8(5) . . ?
C23 C24 C13 123.1(5) . . ?
C26 C25 C24 120.5(6) . . ?
C26 C25 H25 119.7 . . ?
C24 C25 H25 119.7 . . ?
N21 C26 C25 123.7(5) . . ?
N21 C26 H26 118.1 . . ?
C25 C26 H26 118.1 . . ?
C32 C31 C36 115.6(5) . . ?
C32 C31 I1 122.2(4) . . ?
C36 C31 I1 122.1(4) . . ?
F32 C32 C36 118.0(4) . 3_656 ?
F32 C32 C31 119.7(5) . . ?
C36 C32 C31 122.3(5) 3_656 . ?
F36 C36 C32 118.5(5) . 3_656 ?
F36 C36 C31 119.5(4) . . ?
C32 C36 C31 122.0(5) 3_656 . ?
C42 C41 C46 117.6(5) . . ?
C42 C41 I2 122.0(4) . . ?
C46 C41 I2 120.4(4) . . ?
F42 C42 C41 120.6(5) . . ?
F42 C42 C46 117.7(5) . 3_756 ?
C41 C42 C46 121.7(5) . 3_756 ?
F46 C46 C41 120.6(5) . . ?
F46 C46 C42 118.6(5) . 3_756 ?
C41 C46 C42 120.7(5) . 3_756 ?

loop_
_geom_bond_atom_site_label_1
_geom_bond_atom_site_label_2
_geom_bond_distance
_geom_bond_site_symmetry_2
_geom_bond_publ_flag
I1 C31 2.089(5) . ?
I2 C41 2.067(5) . ?
N11 N12 1.335(6) . ?
N11 C15 1.337(8) . ?
N11 H11 0.8800 . ?
N12 C13 1.341(7) . ?
C13 C14 1.396(7) . ?
C13 C24 1.464(7) . ?
C14 C15 1.375(8) . ?
C14 H14 0.9500 . ?
C15 H15 0.9500 . ?
N21 C26 1.329(8) . ?
N21 C22 1.345(8) . ?
C22 C23 1.379(7) . ?
C22 H22 0.9500 . ?
C23 C24 1.390(8) . ?
C23 H23 0.9500 . ?
C24 C25 1.385(8) . ?
C25 C26 1.375(8) . ?
C25 H25 0.9500 . ?
C26 H26 0.9500 . ?
C31 C32 1.383(7) . ?
C31 C36 1.394(7) . ?
C32 F32 1.341(6) . ?
C32 C36 1.369(7) 3_656 ?
C36 F36 1.345(6) . ?
C36 C32 1.369(7) 3_656 ?
C41 C42 1.370(8) . ?
C41 C46 1.381(8) . ?
C42 F42 1.339(6) . ?
C42 C46 1.382(8) 3_756 ?
C46 F46 1.330(6) . ?
C46 C42 1.382(8) 3_756 ?

loop_
_geom_hbond_atom_site_label_D
_geom_hbond_atom_site_label_H
_geom_hbond_atom_site_label_A
_geom_hbond_distance_DH
_geom_hbond_distance_HA
_geom_hbond_distance_DA
_geom_hbond_angle_DHA
_geom_hbond_site_symmetry_A
N11 H11 N21 0.88 2.01 2.872(6) 165.3 4_665

loop_
_geom_torsion_atom_site_label_1
_geom_torsion_atom_site_label_2
_geom_torsion_atom_site_label_3
_geom_torsion_atom_site_label_4
_geom_torsion
_geom_torsion_site_symmetry_1
_geom_torsion_site_symmetry_2
_geom_torsion_site_symmetry_3
_geom_torsion_site_symmetry_4
_geom_torsion_publ_flag
C15 N11 N12 C13 0.0(6) . . . . ?
N11 N12 C13 C14 0.6(6) . . . . ?
N11 N12 C13 C24 177.1(5) . . . . ?
N12 C13 C14 C15 -1.0(7) . . . . ?
C24 C13 C14 C15 -177.3(5) . . . . ?
N12 N11 C15 C14 -0.6(6) . . . . ?
C13 C14 C15 N11 1.0(6) . . . . ?
C26 N21 C22 C23 0.6(9) . . . . ?
N21 C22 C23 C24 -0.7(9) . . . . ?
C22 C23 C24 C25 1.1(8) . . . . ?
C22 C23 C24 C13 -178.6(5) . . . . ?
N12 C13 C24 C25 -173.4(5) . . . . ?
C14 C13 C24 C25 2.5(9) . . . . ?
N12 C13 C24 C23 6.3(8) . . . . ?
C14 C13 C24 C23 -177.8(5) . . . . ?
C23 C24 C25 C26 -1.5(9) . . . . ?
C13 C24 C25 C26 178.2(6) . . . . ?
C22 N21 C26 C25 -1.0(9) . . . . ?
C24 C25 C26 N21 1.5(10) . . . . ?
C36 C31 C32 F32 179.6(4) . . . . ?
I1 C31 C32 F32 0.8(6) . . . . ?
C36 C31 C32 C36 -1.3(8) . . . 3_656 ?
I1 C31 C32 C36 179.8(4) . . . 3_656 ?
C32 C31 C36 F36 179.5(4) . . . . ?
I1 C31 C36 F36 -1.7(7) . . . . ?
C32 C31 C36 C32 1.3(8) . . . 3_656 ?
I1 C31 C36 C32 -179.8(4) . . . 3_656 ?
C46 C41 C42 F42 -179.6(4) . . . . ?
I2 C41 C42 F42 0.5(7) . . . . ?
C46 C41 C42 C46 0.1(9) . . . 3_756 ?
I2 C41 C42 C46 -179.7(4) . . . 3_756 ?
C42 C41 C46 F46 -179.2(5) . . . . ?
I2 C41 C46 F46 0.7(7) . . . . ?
C42 C41 C46 C42 -0.1(8) . . . 3_756 ?
I2 C41 C46 C42 179.7(4) . . . 3_756 ?
